data_4307898
loop_
_publ_author_name
'Christian Lorber'
'Robert Choukroun'
'Laure Vendier'

_publ_contact_author
;
Christian Lorber
;
_publ_contact_author_address
;
Laboratoire de Chimie de Coordination
205 Route de Narbonne
31077 Toulouse Cedex 04
;
_publ_contact_author_email lorber@lcc-toulouse.fr
_publ_section_title
;
Reaction of p-Toluenesulfonylamide and M(NMe2)4 (M = Ti, V): Generation of
Electron-Deficient Imido Complexes of Early Transition Metals
;
_journal_name_full 'Inorganic Chemistry'
_journal_page_first 3192
_journal_page_last 3202
_journal_paper_doi 10.1021/ic062404j
_journal_volume 46
_journal_year 2007
_chemical_compound_source 'synthesis as described'
_chemical_formula_moiety 'C15 H15 Cl3 N3 V1'
_chemical_formula_sum 'C15 H15 Cl3 N3 V'
_chemical_formula_weight 394.59
_chemical_name_systematic
;
 ?
;
_space_group_IT_number 14
_symmetry_cell_setting monoclinic
_symmetry_Int_Tables_number 14
_symmetry_space_group_name_Hall '-P 2ybc'
_symmetry_space_group_name_H-M 'P 1 21/c 1'
_atom_sites_solution_hydrogens geom
_atom_sites_solution_primary direct
_atom_sites_solution_secondary difmap
_cell_angle_alpha 90
_cell_angle_beta 98.878(10)
_cell_angle_gamma 90
_cell_formula_units_Z 4
_cell_length_a 13.2975(10)
_cell_length_b 8.5345(8)
_cell_length_c 15.5771(14)
_cell_measurement_reflns_used 8000
_cell_measurement_temperature 180
_cell_measurement_theta_max 26.05
_cell_measurement_theta_min 1.65
_cell_measurement_wavelength 0.71073
_cell_volume 1746.6(3)
_computing_cell_refinement 'Stoe IPDS software (Stoe, 1996)'
_computing_data_collection 'Stoe IPDS software (Stoe, 1996)'
_computing_data_reduction 'XRED (Stoe, 1.08, 1996)'
_computing_molecular_graphics 'Ortep-3 for Windows (Farrugia, 1997)'
_computing_publication_material 'WinGX publication routines (Farrugia, 1999)'
_computing_structure_refinement 'SHELXL-97 (Sheldrick, 1997)'
_computing_structure_solution 'SIR92 (Giacovazzo et al, 1993)'
_diffrn_ambient_temperature 180
_diffrn_measured_fraction_theta_full 0.977
_diffrn_measured_fraction_theta_max 0.977
_diffrn_measurement_device 'Stoe IPDS'
_diffrn_measurement_method \f
_diffrn_radiation_monochromator graphite
_diffrn_radiation_source 'fine-focus sealed tube'
_diffrn_radiation_type MoK\a
_diffrn_radiation_wavelength 0.71073
_diffrn_reflns_av_R_equivalents 0.0367
_diffrn_reflns_av_unetI/netI 0.0225
_diffrn_reflns_limit_h_max 16
_diffrn_reflns_limit_h_min -15
_diffrn_reflns_limit_k_max 10
_diffrn_reflns_limit_k_min -10
_diffrn_reflns_limit_l_max 19
_diffrn_reflns_limit_l_min -19
_diffrn_reflns_number 13232
_diffrn_reflns_theta_full 26.13
_diffrn_reflns_theta_max 26.13
_diffrn_reflns_theta_min 2.65
_diffrn_standards_decay_% 0.1
_diffrn_standards_interval_time 4
_diffrn_standards_number 200
_exptl_absorpt_coefficient_mu 1.025
_exptl_absorpt_correction_T_max 0.853
_exptl_absorpt_correction_T_min 0.705
_exptl_absorpt_correction_type refdelf
_exptl_absorpt_process_details
;
        (See: Walker, N. & Stuart, D. (1983) Acta Cryst. A39, 158-166)
;
_exptl_crystal_colour green
_exptl_crystal_density_diffrn 1.501
_exptl_crystal_density_method 'not measured'
_exptl_crystal_description block
_exptl_crystal_F_000 800
_exptl_crystal_size_max 0.35
_exptl_crystal_size_mid 0.2
_exptl_crystal_size_min 0.15
_refine_diff_density_max 0.224
_refine_diff_density_min -0.318
_refine_diff_density_rms 0.046
_refine_ls_extinction_method none
_refine_ls_goodness_of_fit_ref 1.023
_refine_ls_hydrogen_treatment constr
_refine_ls_matrix_type full
_refine_ls_number_parameters 199
_refine_ls_number_reflns 3406
_refine_ls_number_restraints 0
_refine_ls_restrained_S_all 1.023
_refine_ls_R_factor_all 0.0315
_refine_ls_R_factor_gt 0.0271
_refine_ls_shift/su_max 0.001
_refine_ls_shift/su_mean 0
_refine_ls_structure_factor_coef Fsqd
_refine_ls_weighting_details 'calc w=1/[\s^2^(Fo^2^)+(0.0450P)^2^+0.4673P] where P=(Fo^2^+2Fc^2^)/3'
_refine_ls_weighting_scheme calc
_refine_ls_wR_factor_gt 0.0728
_refine_ls_wR_factor_ref 0.0754
_reflns_number_gt 3011
_reflns_number_total 3406
_reflns_threshold_expression >2\s(I)
_cod_data_source_file ic062404jsi20061215_111655_8.cif
_cod_data_source_block (7)
_cod_database_code 4307898

loop_
_symmetry_equiv_pos_as_xyz
'x, y, z'
'-x, y+1/2, -z+1/2'
'-x, -y, -z'
'x, -y-1/2, z-1/2'

loop_
_atom_site_label
_atom_site_type_symbol
_atom_site_fract_x
_atom_site_fract_y
_atom_site_fract_z
_atom_site_U_iso_or_equiv
_atom_site_adp_type
_atom_site_occupancy
_atom_site_symmetry_multiplicity
_atom_site_calc_flag
_atom_site_refinement_flags
_atom_site_disorder_assembly
_atom_site_disorder_group
C1 C 0.56025(13) 0.1145(2) 1.16873(11) 0.0370(4) Uani 1 1 d . . .
H1 H 0.5431 0.0151 1.1862 0.044 Uiso 1 1 calc R . .
C2 C 0.49339(15) 0.2352(3) 1.17404(12) 0.0472(5) Uani 1 1 d . . .
H2 H 0.4325 0.2178 1.195 0.057 Uiso 1 1 calc R . .
C3 C 0.51780(18) 0.3820(3) 1.14791(14) 0.0561(6) Uani 1 1 d . . .
H3 H 0.473 0.4652 1.1495 0.067 Uiso 1 1 calc R . .
C4 C 0.60933(19) 0.4043(2) 1.11940(14) 0.0548(5) Uani 1 1 d . . .
H4 H 0.6279 0.5033 1.1024 0.066 Uiso 1 1 calc R . .
C5 C 0.67364(15) 0.2782(2) 1.11624(12) 0.0407(4) Uani 1 1 d . . .
H5 H 0.7358 0.2943 1.0973 0.049 Uiso 1 1 calc R . .
C6 C 0.67689(13) 0.0906(2) 0.94017(11) 0.0363(4) Uani 1 1 d . . .
H6 H 0.6134 0.0895 0.9582 0.044 Uiso 1 1 calc R . .
C7 C 0.68741(16) 0.1673(3) 0.86404(12) 0.0490(5) Uani 1 1 d . . .
H7 H 0.6322 0.2191 0.8325 0.059 Uiso 1 1 calc R . .
C8 C 0.78048(18) 0.1666(3) 0.83511(13) 0.0539(5) Uani 1 1 d . . .
H8 H 0.7895 0.2199 0.7848 0.065 Uiso 1 1 calc R . .
C9 C 0.85983(16) 0.0851(3) 0.88265(12) 0.0469(5) Uani 1 1 d . . .
H9 H 0.9225 0.0782 0.8635 0.056 Uiso 1 1 calc R . .
C10 C 0.84454(13) 0.0140(2) 0.95909(11) 0.0372(4) Uani 1 1 d . . .
H10 H 0.8988 -0.0388 0.9914 0.045 Uiso 1 1 calc R . .
C11 C 0.89452(13) -0.3442(2) 1.14919(11) 0.0360(4) Uani 1 1 d . . .
H11 H 0.9135 -0.2944 1.2023 0.043 Uiso 1 1 calc R . .
C12 C 0.94098(14) -0.4845(2) 1.13405(13) 0.0426(4) Uani 1 1 d . . .
H12 H 0.9896 -0.5283 1.1766 0.051 Uiso 1 1 calc R . .
C13 C 0.91454(14) -0.5584(2) 1.05551(13) 0.0413(4) Uani 1 1 d . . .
H13 H 0.9444 -0.6533 1.0443 0.05 Uiso 1 1 calc R . .
C14 C 0.84286(14) -0.4893(2) 0.99332(12) 0.0407(4) Uani 1 1 d . . .
H14 H 0.8246 -0.5358 0.9392 0.049 Uiso 1 1 calc R . .
C15 C 0.79896(13) -0.3504(2) 1.01284(11) 0.0366(4) Uani 1 1 d . . .
H15 H 0.7505 -0.3047 0.9709 0.044 Uiso 1 1 calc R . .
N1 N 0.64968(10) 0.13324(16) 1.13941(9) 0.0318(3) Uani 1 1 d . . .
N2 N 0.82305(10) -0.27727(16) 1.09015(9) 0.0318(3) Uani 1 1 d . . .
N3 N 0.75502(10) 0.01732(16) 0.98925(8) 0.0304(3) Uani 1 1 d . . .
Cl3 Cl 0.73817(3) -0.15153(6) 1.26103(3) 0.04340(13) Uani 1 1 d . . .
Cl1 Cl 0.89177(3) 0.07181(5) 1.16276(3) 0.03581(11) Uani 1 1 d . . .
Cl2 Cl 0.59130(3) -0.19175(5) 1.05810(3) 0.03667(12) Uani 1 1 d . . .
V1 V 0.740960(19) -0.06975(3) 1.119818(16) 0.02692(9) Uani 1 1 d . . .

loop_
_atom_site_aniso_label
_atom_site_aniso_U_11
_atom_site_aniso_U_22
_atom_site_aniso_U_33
_atom_site_aniso_U_23
_atom_site_aniso_U_13
_atom_site_aniso_U_12
C1 0.0341(8) 0.0443(9) 0.0332(8) -0.0070(7) 0.0065(7) 0.0018(7)
C2 0.0379(9) 0.0637(12) 0.0397(10) -0.0142(9) 0.0047(8) 0.0126(9)
C3 0.0616(13) 0.0582(13) 0.0463(11) -0.0102(10) 0.0019(10) 0.0307(11)
C4 0.0770(15) 0.0358(10) 0.0514(12) 0.0027(8) 0.0094(11) 0.0154(10)
C5 0.0481(10) 0.0351(9) 0.0402(9) -0.0001(7) 0.0105(8) 0.0021(8)
C6 0.0318(8) 0.0430(9) 0.0328(8) 0.0009(7) 0.0005(7) 0.0035(7)
C7 0.0509(11) 0.0571(12) 0.0354(9) 0.0108(8) -0.0047(8) 0.0057(9)
C8 0.0641(13) 0.0684(13) 0.0290(9) 0.0108(9) 0.0065(9) -0.0041(11)
C9 0.0457(11) 0.0615(12) 0.0365(9) 0.0010(8) 0.0158(8) -0.0021(9)
C10 0.0347(8) 0.0430(9) 0.0344(9) 0.0011(7) 0.0071(7) 0.0034(7)
C11 0.0359(9) 0.0367(8) 0.0347(8) 0.0024(7) 0.0028(7) 0.0035(7)
C12 0.0420(10) 0.0383(9) 0.0477(10) 0.0099(8) 0.0073(8) 0.0090(8)
C13 0.0411(10) 0.0292(8) 0.0566(11) 0.0004(8) 0.0173(8) 0.0034(7)
C14 0.0401(9) 0.0396(9) 0.0439(10) -0.0088(8) 0.0116(8) -0.0024(7)
C15 0.0344(8) 0.0380(9) 0.0368(9) -0.0026(7) 0.0033(7) 0.0020(7)
N1 0.0320(7) 0.0333(7) 0.0307(7) -0.0013(5) 0.0063(5) 0.0025(5)
N2 0.0305(7) 0.0313(7) 0.0335(7) -0.0005(6) 0.0043(5) 0.0014(5)
N3 0.0288(7) 0.0338(7) 0.0285(6) 0.0019(5) 0.0040(5) 0.0028(5)
Cl3 0.0422(2) 0.0560(3) 0.0337(2) 0.01148(19) 0.01130(18) 0.00291(19)
Cl1 0.0301(2) 0.0386(2) 0.0375(2) -0.00131(16) 0.00106(16) -0.00377(15)
Cl2 0.0283(2) 0.0321(2) 0.0485(2) -0.00299(17) 0.00239(16) -0.00110(15)
V1 0.02526(15) 0.02845(15) 0.02721(15) 0.00114(10) 0.00450(11) 0.00064(9)

loop_
_atom_type_symbol
_atom_type_description
_atom_type_scat_dispersion_real
_atom_type_scat_dispersion_imag
_atom_type_scat_source
C C 0.0033 0.0016 'International Tables Vol C Tables 4.2.6.8 and 6.1.1.4'
H H 0 0 'International Tables Vol C Tables 4.2.6.8 and 6.1.1.4'
N N 0.0061 0.0033 'International Tables Vol C Tables 4.2.6.8 and 6.1.1.4'
Cl Cl 0.1484 0.1585 'International Tables Vol C Tables 4.2.6.8 and 6.1.1.4'
V V 0.3005 0.5294 'International Tables Vol C Tables 4.2.6.8 and 6.1.1.4'

loop_
_geom_angle_atom_site_label_1
_geom_angle_atom_site_label_2
_geom_angle_atom_site_label_3
_geom_angle
_geom_angle_site_symmetry_1
_geom_angle_site_symmetry_3
_geom_angle_publ_flag
N1 C1 C2 123.03(18) . . ?
N1 C1 H1 118.5 . . ?
C2 C1 H1 118.5 . . ?
C3 C2 C1 118.89(19) . . ?
C3 C2 H2 120.6 . . ?
C1 C2 H2 120.6 . . ?
C2 C3 C4 119.02(18) . . ?
C2 C3 H3 120.5 . . ?
C4 C3 H3 120.5 . . ?
C3 C4 C5 119.3(2) . . ?
C3 C4 H4 120.4 . . ?
C5 C4 H4 120.4 . . ?
N1 C5 C4 122.39(19) . . ?
N1 C5 H5 118.8 . . ?
C4 C5 H5 118.8 . . ?
N3 C6 C7 122.47(17) . . ?
N3 C6 H6 118.8 . . ?
C7 C6 H6 118.8 . . ?
C6 C7 C8 119.54(18) . . ?
C6 C7 H7 120.2 . . ?
C8 C7 H7 120.2 . . ?
C9 C8 C7 118.46(18) . . ?
C9 C8 H8 120.8 . . ?
C7 C8 H8 120.8 . . ?
C10 C9 C8 118.87(18) . . ?
C10 C9 H9 120.6 . . ?
C8 C9 H9 120.6 . . ?
N3 C10 C9 123.26(16) . . ?
N3 C10 H10 118.4 . . ?
C9 C10 H10 118.4 . . ?
N2 C11 C12 122.57(17) . . ?
N2 C11 H11 118.7 . . ?
C12 C11 H11 118.7 . . ?
C13 C12 C11 119.31(17) . . ?
C13 C12 H12 120.3 . . ?
C11 C12 H12 120.3 . . ?
C12 C13 C14 118.85(16) . . ?
C12 C13 H13 120.6 . . ?
C14 C13 H13 120.6 . . ?
C15 C14 C13 118.89(17) . . ?
C15 C14 H14 120.6 . . ?
C13 C14 H14 120.6 . . ?
N2 C15 C14 123.02(16) . . ?
N2 C15 H15 118.5 . . ?
C14 C15 H15 118.5 . . ?
C5 N1 C1 117.37(15) . . ?
C5 N1 V1 122.61(12) . . ?
C1 N1 V1 119.74(12) . . ?
C11 N2 C15 117.34(14) . . ?
C11 N2 V1 121.86(11) . . ?
C15 N2 V1 120.65(11) . . ?
C6 N3 C10 117.29(14) . . ?
C6 N3 V1 120.92(11) . . ?
C10 N3 V1 121.44(11) . . ?
N1 V1 N2 175.04(5) . . ?
N1 V1 N3 89.40(5) . . ?
N2 V1 N3 87.79(5) . . ?
N1 V1 Cl3 90.90(4) . . ?
N2 V1 Cl3 92.22(4) . . ?
N3 V1 Cl3 175.49(4) . . ?
N1 V1 Cl2 87.35(4) . . ?
N2 V1 Cl2 88.45(4) . . ?
N3 V1 Cl2 87.61(4) . . ?
Cl3 V1 Cl2 96.89(2) . . ?
N1 V1 Cl1 91.20(4) . . ?
N2 V1 Cl1 92.58(4) . . ?
N3 V1 Cl1 84.19(4) . . ?
Cl3 V1 Cl1 91.30(2) . . ?
Cl2 V1 Cl1 171.696(19) . . ?

loop_
_geom_bond_atom_site_label_1
_geom_bond_atom_site_label_2
_geom_bond_distance
_geom_bond_site_symmetry_2
_geom_bond_publ_flag
C1 N1 1.348(2) . ?
C1 C2 1.372(3) . ?
C1 H1 0.93 . ?
C2 C3 1.372(3) . ?
C2 H2 0.93 . ?
C3 C4 1.372(3) . ?
C3 H3 0.93 . ?
C4 C5 1.380(3) . ?
C4 H4 0.93 . ?
C5 N1 1.341(2) . ?
C5 H5 0.93 . ?
C6 N3 1.345(2) . ?
C6 C7 1.381(3) . ?
C6 H6 0.93 . ?
C7 C8 1.381(3) . ?
C7 H7 0.93 . ?
C8 C9 1.380(3) . ?
C8 H8 0.93 . ?
C9 C10 1.379(3) . ?
C9 H9 0.93 . ?
C10 N3 1.346(2) . ?
C10 H10 0.93 . ?
C11 N2 1.344(2) . ?
C11 C12 1.384(3) . ?
C11 H11 0.93 . ?
C12 C13 1.373(3) . ?
C12 H12 0.93 . ?
C13 C14 1.382(3) . ?
C13 H13 0.93 . ?
C14 C15 1.376(2) . ?
C14 H14 0.93 . ?
C15 N2 1.350(2) . ?
C15 H15 0.93 . ?
N1 V1 2.1639(14) . ?
N2 V1 2.1674(14) . ?
N3 V1 2.2003(13) . ?
Cl3 V1 2.3135(5) . ?
Cl1 V1 2.3483(5) . ?
Cl2 V1 2.3191(5) . ?
